data_2241139
loop_
_publ_author_name
'Wan, Anqi'
'Penthala, Narsimha Reddy'
'Fifer, E. Kim'
'Parkin, Sean'
'Crooks, Peter A.'

_publ_section_title
;
 Comparison crystal structure conformations of two structurally related
 biphenyl analogues:
 4,4'-bis[3-(pyrrolidin-1-yl)prop-1-yn-1-yl]-1,1'-biphenyl and
 4,4'-bis{3-[(<i>S</i>)-2-methylpyrrolidin-1-yl]prop-1-yn-1-yl}-1,1'-biphenyl
;
_journal_coeditor_code HG5457
_journal_issue 10
_journal_name_full 'Acta Crystallographica Section E'
_journal_page_first 1147
_journal_page_last 1150
_journal_paper_doi 10.1107/S2056989015016163
_journal_volume 71
_journal_year 2015
_chemical_formula_iupac 'C28 H32 N2'
_chemical_formula_moiety 'C28 H32 N2'
_chemical_formula_sum 'C28 H32 N2'
_chemical_formula_weight 396.55
_chemical_name_systematic
;
4,4'-Bis{3-[(<i>S</i>)-2-methylpyrrolidin-1-yl]prop-1-yn-1-yl}-1,1'-biphenyl
;
_space_group_crystal_system monoclinic
_space_group_IT_number 4
_space_group_name_Hall 'P 2yb'
_space_group_name_H-M_alt 'P 1 21 1'
_symmetry_space_group_name_Hall 'P 2yb'
_symmetry_space_group_name_H-M 'P 1 21 1'
_atom_sites_solution_hydrogens difmap
_atom_sites_solution_primary direct
_atom_sites_solution_secondary difmap
_audit_creation_method SHELXL-2014/6
_cell_angle_alpha 90
_cell_angle_beta 98.177(3)
_cell_angle_gamma 90
_cell_formula_units_Z 2
_cell_length_a 8.1411(4)
_cell_length_b 7.3080(4)
_cell_length_c 18.9840(9)
_cell_measurement_reflns_used 2730
_cell_measurement_temperature 90.0(2)
_cell_measurement_theta_max 27.48
_cell_measurement_theta_min 1.00
_cell_volume 1117.97(10)
_computing_cell_refinement
;
<i>SCALEPACK</i> (Otwinowski & Minor, 2006)
;
_computing_data_collection
;
<i>COLLECT</i> (Nonius, 1998)
;
_computing_data_reduction
;
<i>DENZO-SMN</i> (Otwinowski & Minor, 2006)
;
_computing_molecular_graphics
;
<i>XP in SHELXTL</i> (Sheldrick, 2008)
;
_computing_publication_material
;
<i>SHELX</i> (Sheldrick, 2008) and <i>CIFFIX</i> (Parkin, 2013)
;
_computing_structure_refinement
;
<i>SHELXL2014</i> (Sheldrick, 2015)
;
_computing_structure_solution
;
<i>SHELXS97</i> (Sheldrick, 2008)
;
_diffrn_ambient_temperature 90.0(2)
_diffrn_detector_area_resol_mean 9.1
_diffrn_measured_fraction_theta_full 1.000
_diffrn_measured_fraction_theta_max 1.000
_diffrn_measurement_device_type 'Nonius KappaCCD diffractometer'
_diffrn_measurement_method '\f and \w scans at fixed \c = 55\%'
_diffrn_radiation_type MoK\a
_diffrn_radiation_wavelength 0.71073
_diffrn_reflns_av_R_equivalents 0.0850
_diffrn_reflns_limit_h_max 10
_diffrn_reflns_limit_h_min -10
_diffrn_reflns_limit_k_max 9
_diffrn_reflns_limit_k_min -8
_diffrn_reflns_limit_l_max 24
_diffrn_reflns_limit_l_min -24
_diffrn_reflns_number 15874
_diffrn_reflns_theta_full 25.242
_diffrn_reflns_theta_max 27.497
_diffrn_reflns_theta_min 2.168
_exptl_absorpt_coefficient_mu 0.068
_exptl_absorpt_correction_T_max 0.971
_exptl_absorpt_correction_T_min 0.791
_exptl_absorpt_correction_type multi-scan
_exptl_absorpt_process_details
;
(<i>SADABS</i>; Krause <i>et al.</i>,  2015)
;
_exptl_crystal_colour colourless
_exptl_crystal_density_diffrn 1.178
_exptl_crystal_description 'cut slab'
_exptl_crystal_F_000 428
_exptl_crystal_size_max 0.410
_exptl_crystal_size_mid 0.350
_exptl_crystal_size_min 0.075
_refine_diff_density_max 0.299
_refine_diff_density_min -0.192
_refine_ls_abs_structure_details
;
Flack <i>x</i> parameter was determined using 1205 quotients of the form
[(<i>I</i>^+^)-(<i>I</i>^-^)]/[(<i>I</i>^+^)+(<i>I</i>^-^)]
(Parsons <i>et al.</i>,  2013)
;
_refine_ls_abs_structure_Flack -0.3(10)
_refine_ls_extinction_method none
_refine_ls_goodness_of_fit_ref 1.045
_refine_ls_hydrogen_treatment constr
_refine_ls_matrix_type full
_refine_ls_number_parameters 273
_refine_ls_number_reflns 4705
_refine_ls_number_restraints 1
_refine_ls_restrained_S_all 1.045
_refine_ls_R_factor_all 0.0813
_refine_ls_R_factor_gt 0.0543
_refine_ls_shift/su_max 0.000
_refine_ls_shift/su_mean 0.000
_refine_ls_structure_factor_coef Fsqd
_refine_ls_weighting_details 'w=1/[\s^2^(Fo^2^)+(0.0742P)^2^+0.0409P] where P=(Fo^2^+2Fc^2^)/3'
_refine_ls_weighting_scheme calc
_refine_ls_wR_factor_gt 0.1278
_refine_ls_wR_factor_ref 0.1442
_reflns_number_gt 3548
_reflns_number_total 4705
_reflns_threshold_expression 'I > 2\s(I)'
_cod_data_source_file hg5457sup1.cif
_cod_data_source_block II
_cod_database_code 2241139
_shelx_space_group_comment
;
The symmetry employed for this shelxl refinement is uniquely defined
by the following loop, which should always be used as a source of
symmetry information in preference to the above space-group names.
They are only intended as comments.
;
_shelx_estimated_absorpt_t_min 0.973
_shelx_estimated_absorpt_t_max 0.995
_shelxl_version_number 2014/6

loop_
_space_group_symop_operation_xyz
'x, y, z'
'-x, y+1/2, -z'

loop_
_atom_site_type_symbol
_atom_site_label
_atom_site_fract_x
_atom_site_fract_y
_atom_site_fract_z
_atom_site_U_iso_or_equiv
_atom_site_adp_type
_atom_site_calc_flag
_atom_site_occupancy
N N1 -0.0921(3) 0.5633(4) 0.18120(12) 0.0294(6) Uani d 1
N N2 1.5991(3) 0.4631(4) 0.82088(11) 0.0288(6) Uani d 1
C C1 -0.0274(4) 0.7478(5) 0.17326(15) 0.0333(7) Uani d 1
H H1A 0.0846 0.7619 0.2008 0.040 Uiso calc 1
H H1B -0.1021 0.8413 0.1892 0.040 Uiso calc 1
C C2 -0.0213(4) 0.7632(5) 0.09382(16) 0.0384(8) Uani d 1
H H2A 0.0767 0.8345 0.0845 0.046 Uiso calc 1
H H2B -0.1229 0.8226 0.0692 0.046 Uiso calc 1
C C3 -0.0094(4) 0.5640(5) 0.06935(15) 0.0381(8) Uani d 1
H H3A -0.1085 0.5300 0.0354 0.046 Uiso calc 1
H H3B 0.0907 0.5459 0.0460 0.046 Uiso calc 1
C C4 0.0011(3) 0.4496(5) 0.13712(15) 0.0327(7) Uani d 1
H H4A 0.1195 0.4424 0.1599 0.039 Uiso calc 1
C C5 -0.0680(5) 0.2582(6) 0.12600(18) 0.0533(10) Uani d 1
H H5A -0.0562 0.1938 0.1717 0.080 Uiso calc 1
H H5B -0.0069 0.1920 0.0931 0.080 Uiso calc 1
H H5C -0.1857 0.2647 0.1060 0.080 Uiso calc 1
C C6 -0.0833(3) 0.5055(5) 0.25511(14) 0.0336(8) Uani d 1
H H6A -0.1321 0.3816 0.2560 0.040 Uiso calc 1
H H6B -0.1527 0.5892 0.2794 0.040 Uiso calc 1
C C7 0.0854(3) 0.5015(4) 0.29597(14) 0.0296(7) Uani d 1
C C8 0.2237(3) 0.5035(4) 0.32840(13) 0.0258(6) Uani d 1
C C9 0.3832(3) 0.5132(4) 0.37271(13) 0.0251(6) Uani d 1
C C10 0.5206(3) 0.4133(4) 0.35812(14) 0.0263(6) Uani d 1
H H10A 0.5128 0.3411 0.3162 0.032 Uiso calc 1
C C11 0.6689(3) 0.4188(4) 0.40464(13) 0.0249(6) Uani d 1
H H11A 0.7614 0.3508 0.3937 0.030 Uiso calc 1
C C12 0.6847(3) 0.5219(4) 0.46694(13) 0.0243(6) Uani d 1
C C13 0.5480(3) 0.6270(4) 0.47988(14) 0.0254(6) Uani d 1
H H13A 0.5569 0.7026 0.5210 0.030 Uiso calc 1
C C14 0.4002(3) 0.6225(4) 0.43367(13) 0.0257(6) Uani d 1
H H14A 0.3091 0.6947 0.4436 0.031 Uiso calc 1
C C15 0.8386(3) 0.5167(4) 0.51885(13) 0.0239(6) Uani d 1
C C16 0.9931(4) 0.4757(4) 0.49786(15) 0.0261(6) Uani d 1
H H16A 1.0010 0.4593 0.4488 0.031 Uiso calc 1
C C17 1.1338(3) 0.4589(4) 0.54754(14) 0.0271(7) Uani d 1
H H17A 1.2369 0.4320 0.5319 0.033 Uiso calc 1
C C18 1.1278(3) 0.4805(4) 0.61967(13) 0.0247(6) Uani d 1
C C19 0.9756(3) 0.5261(4) 0.64146(14) 0.0276(7) Uani d 1
H H19A 0.9690 0.5456 0.6905 0.033 Uiso calc 1
C C20 0.8343(3) 0.5429(4) 0.59141(14) 0.0271(7) Uani d 1
H H20A 0.7319 0.5731 0.6070 0.033 Uiso calc 1
C C21 1.2782(3) 0.4600(5) 0.66923(13) 0.0287(7) Uani d 1
C C22 1.4103(3) 0.4380(5) 0.70559(14) 0.0318(7) Uani d 1
C C23 1.5765(3) 0.4087(6) 0.74681(14) 0.0388(9) Uani d 1
H H23A 1.6034 0.2769 0.7446 0.047 Uiso calc 1
H H23B 1.6583 0.4760 0.7228 0.047 Uiso calc 1
C C24 1.5747(4) 0.6593(5) 0.83087(16) 0.0364(7) Uani d 1
H H24A 1.4666 0.7004 0.8053 0.044 Uiso calc 1
H H24B 1.6646 0.7315 0.8142 0.044 Uiso calc 1
C C25 1.5796(5) 0.6761(6) 0.91101(17) 0.0487(10) Uani d 1
H H25A 1.5039 0.7738 0.9229 0.058 Uiso calc 1
H H25B 1.6934 0.7034 0.9346 0.058 Uiso calc 1
C C26 1.5222(4) 0.4886(6) 0.93362(15) 0.0439(9) Uani d 1
H H26A 1.6096 0.4298 0.9678 0.053 Uiso calc 1
H H26B 1.4204 0.5003 0.9563 0.053 Uiso calc 1
C C27 1.4879(4) 0.3770(5) 0.86523(16) 0.0347(8) Uani d 1
H H27A 1.3706 0.3987 0.8431 0.042 Uiso calc 1
C C28 1.5151(4) 0.1744(5) 0.8746(2) 0.0535(10) Uani d 1
H H28A 1.4918 0.1137 0.8282 0.080 Uiso calc 1
H H28C 1.4408 0.1262 0.9064 0.080 Uiso calc 1
H H28D 1.6306 0.1513 0.8952 0.080 Uiso calc 1

loop_
_atom_site_aniso_label
_atom_site_aniso_U_11
_atom_site_aniso_U_22
_atom_site_aniso_U_33
_atom_site_aniso_U_12
_atom_site_aniso_U_13
_atom_site_aniso_U_23
N1 0.0231(12) 0.0336(16) 0.0301(12) 0.0017(11) -0.0014(9) -0.0003(11)
N2 0.0211(12) 0.0362(16) 0.0283(12) -0.0022(11) 0.0011(9) -0.0015(12)
C1 0.0264(15) 0.0318(19) 0.0403(17) 0.0012(14) -0.0002(12) 0.0003(15)
C2 0.0305(17) 0.041(2) 0.0421(17) 0.0034(15) -0.0011(13) 0.0105(16)
C3 0.0361(17) 0.047(2) 0.0307(15) -0.0027(16) 0.0015(12) -0.0005(15)
C4 0.0256(15) 0.038(2) 0.0336(15) 0.0000(14) -0.0002(12) -0.0055(14)
C5 0.069(3) 0.039(2) 0.051(2) -0.007(2) 0.0060(18) -0.0085(18)
C6 0.0225(14) 0.044(2) 0.0334(15) -0.0034(14) 0.0028(11) 0.0003(15)
C7 0.0272(15) 0.0339(19) 0.0274(13) 0.0008(13) 0.0034(11) 0.0004(14)
C8 0.0279(14) 0.0249(17) 0.0246(13) 0.0006(12) 0.0036(11) 0.0004(12)
C9 0.0249(14) 0.0244(17) 0.0259(13) -0.0009(12) 0.0035(10) 0.0051(12)
C10 0.0289(15) 0.0260(17) 0.0239(13) -0.0005(13) 0.0031(11) -0.0023(12)
C11 0.0223(14) 0.0268(17) 0.0262(13) 0.0014(12) 0.0053(10) 0.0038(12)
C12 0.0206(13) 0.0245(17) 0.0274(13) -0.0017(12) 0.0021(10) 0.0043(13)
C13 0.0270(14) 0.0215(16) 0.0279(14) -0.0007(12) 0.0048(11) -0.0027(13)
C14 0.0224(13) 0.0252(17) 0.0299(14) 0.0030(12) 0.0044(11) 0.0011(13)
C15 0.0196(13) 0.0209(17) 0.0304(13) -0.0036(12) 0.0009(10) 0.0008(13)
C16 0.0266(13) 0.0249(17) 0.0271(12) -0.0010(13) 0.0052(10) 0.0000(13)
C17 0.0190(13) 0.0267(17) 0.0358(14) -0.0007(12) 0.0047(11) 0.0023(13)
C18 0.0221(13) 0.0191(16) 0.0318(14) -0.0039(12) 0.0002(10) -0.0002(12)
C19 0.0245(14) 0.0334(19) 0.0248(13) -0.0003(13) 0.0024(10) -0.0033(13)
C20 0.0212(13) 0.0303(18) 0.0301(14) 0.0008(12) 0.0041(10) -0.0001(13)
C21 0.0275(15) 0.0292(19) 0.0296(14) 0.0002(13) 0.0042(11) -0.0007(13)
C22 0.0273(15) 0.037(2) 0.0301(14) 0.0024(14) 0.0015(11) -0.0019(14)
C23 0.0223(15) 0.060(3) 0.0331(15) 0.0071(15) 0.0003(12) -0.0025(16)
C24 0.0350(16) 0.0319(19) 0.0395(17) -0.0074(14) -0.0047(13) 0.0015(15)
C25 0.053(2) 0.048(3) 0.0425(19) -0.0021(18) -0.0044(16) -0.0102(17)
C26 0.0386(18) 0.062(3) 0.0307(15) 0.0077(17) 0.0050(13) 0.0041(17)
C27 0.0204(15) 0.041(2) 0.0423(17) -0.0013(13) 0.0015(13) 0.0094(15)
C28 0.0384(19) 0.038(2) 0.079(3) -0.0052(17) -0.0083(17) 0.0178(19)

loop_
_atom_type_symbol
_atom_type_description
_atom_type_scat_dispersion_real
_atom_type_scat_dispersion_imag
_atom_type_scat_source
C C 0.0033 0.0016 'International Tables Vol C Tables 4.2.6.8 and 6.1.1.4'
H H 0.0000 0.0000 'International Tables Vol C Tables 4.2.6.8 and 6.1.1.4'
N N 0.0061 0.0033 'International Tables Vol C Tables 4.2.6.8 and 6.1.1.4'

loop_
_geom_angle_atom_site_label_1
_geom_angle_atom_site_label_2
_geom_angle_atom_site_label_3
_geom_angle
C6 N1 C1 113.4(2)
C6 N1 C4 115.3(2)
C1 N1 C4 103.9(2)
C23 N2 C27 115.9(2)
C23 N2 C24 113.2(3)
C27 N2 C24 103.9(2)
N1 C1 C2 103.5(2)
N1 C1 H1A 111.1
C2 C1 H1A 111.1
N1 C1 H1B 111.1
C2 C1 H1B 111.1
H1A C1 H1B 109.0
C1 C2 C3 104.0(3)
C1 C2 H2A 111.0
C3 C2 H2A 111.0
C1 C2 H2B 111.0
C3 C2 H2B 111.0
H2A C2 H2B 109.0
C4 C3 C2 105.2(3)
C4 C3 H3A 110.7
C2 C3 H3A 110.7
C4 C3 H3B 110.7
C2 C3 H3B 110.7
H3A C3 H3B 108.8
N1 C4 C5 113.1(3)
N1 C4 C3 101.5(3)
C5 C4 C3 114.5(3)
N1 C4 H4A 109.2
C5 C4 H4A 109.2
C3 C4 H4A 109.2
C4 C5 H5A 109.5
C4 C5 H5B 109.5
H5A C5 H5B 109.5
C4 C5 H5C 109.5
H5A C5 H5C 109.5
H5B C5 H5C 109.5
N1 C6 C7 115.2(2)
N1 C6 H6A 108.5
C7 C6 H6A 108.5
N1 C6 H6B 108.5
C7 C6 H6B 108.5
H6A C6 H6B 107.5
C8 C7 C6 177.9(3)
C7 C8 C9 174.7(3)
C10 C9 C14 118.4(2)
C10 C9 C8 122.5(2)
C14 C9 C8 119.0(2)
C11 C10 C9 120.4(2)
C11 C10 H10A 119.8
C9 C10 H10A 119.8
C10 C11 C12 121.5(3)
C10 C11 H11A 119.3
C12 C11 H11A 119.3
C11 C12 C13 117.7(2)
C11 C12 C15 121.3(2)
C13 C12 C15 121.0(2)
C14 C13 C12 121.0(2)
C14 C13 H13A 119.5
C12 C13 H13A 119.5
C13 C14 C9 120.8(2)
C13 C14 H14A 119.6
C9 C14 H14A 119.6
C20 C15 C16 117.2(2)
C20 C15 C12 121.1(2)
C16 C15 C12 121.6(2)
C17 C16 C15 120.9(2)
C17 C16 H16A 119.5
C15 C16 H16A 119.5
C16 C17 C18 121.5(2)
C16 C17 H17A 119.3
C18 C17 H17A 119.3
C17 C18 C19 118.4(2)
C17 C18 C21 119.1(2)
C19 C18 C21 122.4(2)
C20 C19 C18 120.0(2)
C20 C19 H19A 120.0
C18 C19 H19A 120.0
C19 C20 C15 121.9(2)
C19 C20 H20A 119.0
C15 C20 H20A 119.0
C22 C21 C18 174.2(3)
C21 C22 C23 177.0(3)
N2 C23 C22 117.0(2)
N2 C23 H23A 108.0
C22 C23 H23A 108.0
N2 C23 H23B 108.0
C22 C23 H23B 108.0
H23A C23 H23B 107.3
N2 C24 C25 102.9(3)
N2 C24 H24A 111.2
C25 C24 H24A 111.2
N2 C24 H24B 111.2
C25 C24 H24B 111.2
H24A C24 H24B 109.1
C24 C25 C26 104.1(3)
C24 C25 H25A 110.9
C26 C25 H25A 110.9
C24 C25 H25B 110.9
C26 C25 H25B 110.9
H25A C25 H25B 109.0
C27 C26 C25 105.5(2)
C27 C26 H26A 110.7
C25 C26 H26A 110.7
C27 C26 H26B 110.7
C25 C26 H26B 110.7
H26A C26 H26B 108.8
N2 C27 C28 113.5(3)
N2 C27 C26 101.9(3)
C28 C27 C26 114.8(3)
N2 C27 H27A 108.8
C28 C27 H27A 108.8
C26 C27 H27A 108.8
C27 C28 H28A 109.5
C27 C28 H28C 109.5
H28A C28 H28C 109.5
C27 C28 H28D 109.5
H28A C28 H28D 109.5
H28C C28 H28D 109.5

loop_
_geom_bond_atom_site_label_1
_geom_bond_atom_site_label_2
_geom_bond_distance
N1 C6 1.457(4)
N1 C1 1.463(4)
N1 C4 1.465(4)
N2 C23 1.448(3)
N2 C27 1.463(4)
N2 C24 1.464(4)
C1 C2 1.520(4)
C1 H1A 0.9900
C1 H1B 0.9900
C2 C3 1.536(5)
C2 H2A 0.9900
C2 H2B 0.9900
C3 C4 1.526(4)
C3 H3A 0.9900
C3 H3B 0.9900
C4 C5 1.511(5)
C4 H4A 1.0000
C5 H5A 0.9800
C5 H5B 0.9800
C5 H5C 0.9800
C6 C7 1.479(4)
C6 H6A 0.9900
C6 H6B 0.9900
C7 C8 1.204(3)
C8 C9 1.445(3)
C9 C10 1.396(4)
C9 C14 1.397(4)
C10 C11 1.391(3)
C10 H10A 0.9500
C11 C12 1.393(4)
C11 H11A 0.9500
C12 C13 1.403(4)
C12 C15 1.480(3)
C13 C14 1.385(3)
C13 H13A 0.9500
C14 H14A 0.9500
C15 C20 1.396(4)
C15 C16 1.405(4)
C16 C17 1.381(4)
C16 H16A 0.9500
C17 C18 1.386(4)
C17 H17A 0.9500
C18 C19 1.401(4)
C18 C21 1.442(3)
C19 C20 1.389(4)
C19 H19A 0.9500
C20 H20A 0.9500
C21 C22 1.203(4)
C22 C23 1.479(4)
C23 H23A 0.9900
C23 H23B 0.9900
C24 C25 1.521(4)
C24 H24A 0.9900
C24 H24B 0.9900
C25 C26 1.529(6)
C25 H25A 0.9900
C25 H25B 0.9900
C26 C27 1.525(5)
C26 H26A 0.9900
C26 H26B 0.9900
C27 C28 1.504(5)
C27 H27A 1.0000
C28 H28A 0.9800
C28 H28C 0.9800
C28 H28D 0.9800

loop_
_geom_torsion_atom_site_label_1
_geom_torsion_atom_site_label_2
_geom_torsion_atom_site_label_3
_geom_torsion_atom_site_label_4
_geom_torsion
C6 N1 C1 C2 170.4(2)
C4 N1 C1 C2 44.5(3)
N1 C1 C2 C3 -24.3(3)
C1 C2 C3 C4 -3.3(3)
C6 N1 C4 C5 66.3(3)
C1 N1 C4 C5 -169.0(3)
C6 N1 C4 C3 -170.6(2)
C1 N1 C4 C3 -45.9(3)
C2 C3 C4 N1 29.5(3)
C2 C3 C4 C5 151.6(3)
C1 N1 C6 C7 -59.8(3)
C4 N1 C6 C7 59.8(4)
C14 C9 C10 C11 2.0(4)
C8 C9 C10 C11 -176.2(3)
C9 C10 C11 C12 0.5(4)
C10 C11 C12 C13 -2.8(4)
C10 C11 C12 C15 175.5(2)
C11 C12 C13 C14 2.6(4)
C15 C12 C13 C14 -175.7(3)
C12 C13 C14 C9 -0.1(4)
C10 C9 C14 C13 -2.2(4)
C8 C9 C14 C13 176.1(3)
C11 C12 C15 C20 -149.7(3)
C13 C12 C15 C20 28.5(4)
C11 C12 C15 C16 26.8(4)
C13 C12 C15 C16 -155.0(3)
C20 C15 C16 C17 1.2(4)
C12 C15 C16 C17 -175.5(3)
C15 C16 C17 C18 0.4(4)
C16 C17 C18 C19 -2.1(4)
C16 C17 C18 C21 179.5(3)
C17 C18 C19 C20 2.0(4)
C21 C18 C19 C20 -179.6(3)
C18 C19 C20 C15 -0.4(4)
C16 C15 C20 C19 -1.2(4)
C12 C15 C20 C19 175.5(3)
C27 N2 C23 C22 57.8(4)
C24 N2 C23 C22 -62.1(4)
C23 N2 C24 C25 172.0(2)
C27 N2 C24 C25 45.4(3)
N2 C24 C25 C26 -26.8(3)
C24 C25 C26 C27 -0.1(3)
C23 N2 C27 C28 66.2(3)
C24 N2 C27 C28 -169.0(2)
C23 N2 C27 C26 -169.8(3)
C24 N2 C27 C26 -44.9(3)
C25 C26 C27 N2 26.9(3)
C25 C26 C27 C28 150.0(3)

_cod_database_fobs_code 2241139
